data_4501268
loop_
_publ_author_name
'Manjare, Yogesh'
'Pedireddi, V. R.'

_publ_section_title
;
 Co-Crystals of 1,3-Adamantanedicarboxylic Acid with N-Oxide and Aza
 Compounds
;
_journal_issue 11
_journal_name_full 'Crystal Growth &amp; Design'
_journal_page_first 5079
_journal_paper_doi 10.1021/cg200987z
_journal_volume 11
_journal_year 2011
_chemical_formula_moiety 'C12 H15 O4, C10 H8 N4'
_chemical_formula_sum 'C22 H23 N4 O4'
_chemical_formula_weight 407.44
_chemical_name_systematic
; 
 1,3-adamantanedicarboxylic acid E-1,2-di(pyridine-4yl)diazene 
;
_space_group_IT_number 11
_symmetry_cell_setting monoclinic
_symmetry_space_group_name_Hall '-P 2yb'
_symmetry_space_group_name_H-M 'P 1 21/m 1'
_atom_sites_solution_hydrogens geom
_atom_sites_solution_primary direct
_atom_sites_solution_secondary difmap
_audit_creation_method SHELXL-97
_cell_angle_alpha 90.00
_cell_angle_beta 110.23(3)
_cell_angle_gamma 90.00
_cell_formula_units_Z 2
_cell_length_a 6.3778(13)
_cell_length_b 25.714(5)
_cell_length_c 6.5647(13)
_cell_measurement_temperature 293(2)
_cell_volume 1010.2(4)
_computing_cell_refinement SMART
_computing_data_collection SMART
_computing_data_reduction SAINTPLUS
_computing_structure_refinement 'SHELXL-97 (Sheldrick, 1997)'
_computing_structure_solution 'SHELXS-97 (Sheldrick, 1990)'
_diffrn_ambient_temperature 293(2)
_diffrn_measured_fraction_theta_full 1.000
_diffrn_measured_fraction_theta_max 1.000
_diffrn_measurement_device_type 'Bruker APEX CCD-Area detector'
_diffrn_measurement_method SMART
_diffrn_radiation_monochromator graphite
_diffrn_radiation_source 'fine-focus sealed tube'
_diffrn_radiation_type MoK\a
_diffrn_radiation_wavelength 0.71073
_diffrn_reflns_av_R_equivalents 0.0776
_diffrn_reflns_av_sigmaI/netI 0.0952
_diffrn_reflns_limit_h_max 7
_diffrn_reflns_limit_h_min -7
_diffrn_reflns_limit_k_max 30
_diffrn_reflns_limit_k_min -30
_diffrn_reflns_limit_l_max 7
_diffrn_reflns_limit_l_min -7
_diffrn_reflns_number 7356
_diffrn_reflns_theta_full 25.02
_diffrn_reflns_theta_max 25.02
_diffrn_reflns_theta_min 1.58
_exptl_absorpt_coefficient_mu 0.094
_exptl_absorpt_correction_T_max 0.986
_exptl_absorpt_correction_T_min 0.981
_exptl_absorpt_correction_type empirical
_exptl_absorpt_process_details '(SADABS; Sheldrick, 1996)'
_exptl_crystal_colour colourless
_exptl_crystal_density_diffrn 1.340
_exptl_crystal_density_method 'not measured'
_exptl_crystal_description Plate
_exptl_crystal_F_000 430
_exptl_crystal_size_max 0.22
_exptl_crystal_size_mid 0.17
_exptl_crystal_size_min 0.15
_refine_diff_density_max 0.559
_refine_diff_density_min -0.269
_refine_diff_density_rms 0.053
_refine_ls_extinction_method none
_refine_ls_goodness_of_fit_ref 1.022
_refine_ls_hydrogen_treatment constr
_refine_ls_matrix_type full
_refine_ls_number_parameters 143
_refine_ls_number_reflns 1833
_refine_ls_number_restraints 0
_refine_ls_restrained_S_all 1.022
_refine_ls_R_factor_all 0.1563
_refine_ls_R_factor_gt 0.0766
_refine_ls_shift/su_max 0.001
_refine_ls_shift/su_mean 0.000
_refine_ls_structure_factor_coef Fsqd
_refine_ls_weighting_details 'calc w=1/[\s^2^(Fo^2^)+(0.1000P)^2^+0.0000P] where P=(Fo^2^+2Fc^2^)/3'
_refine_ls_weighting_scheme calc
_refine_ls_wR_factor_gt 0.1857
_refine_ls_wR_factor_ref 0.2143
_reflns_number_gt 956
_reflns_number_total 1833
_reflns_threshold_expression >2sigma(I)
_cod_data_source_file cg200987z_si_003.cif
_cod_data_source_block 1b
_cod_depositor_comments
;
The following automatic conversions were performed:

'_symmetry_cell_setting' value 'Monoclinic' changed to 'monoclinic'
according to /home/saulius/struct/CIF-dictionaries/cif_core.dic
dictionary named 'cif_core.dic' version 2.4.1 from 2010-06-29.

Automatic conversion script
Id: cif_fix_values 1715 2011-07-08 13:25:40Z adriana 
;
_cod_original_sg_symbol_H-M ' P2(1)/m'
_cod_database_code 4501268

loop_
_symmetry_equiv_pos_as_xyz
'x, y, z'
'-x, y+1/2, -z'
'-x, -y, -z'
'x, -y-1/2, z'

loop_
_atom_site_label
_atom_site_type_symbol
_atom_site_fract_x
_atom_site_fract_y
_atom_site_fract_z
_atom_site_U_iso_or_equiv
_atom_site_adp_type
_atom_site_occupancy
_atom_site_symmetry_multiplicity
_atom_site_calc_flag
_atom_site_refinement_flags
C1 C 0.4252(6) 0.70079(14) 0.5081(6) 0.0366(10) Uani 1 1 d .
C7 C 0.5486(8) 0.7500 0.6261(8) 0.0331(13) Uani 1 2 d S
H7A H 0.7010 0.7500 0.6270 0.040 Uiso 1 2 calc SR
H7B H 0.5533 0.7500 0.7753 0.040 Uiso 1 2 calc SR
O2 O 0.5522(6) 0.64758(13) 0.8220(5) 0.0729(11) Uani 1 1 d .
H1O H 0.6282 0.6223 0.8787 0.15(3) Uiso 1 1 calc R
C2 C 0.1875(6) 0.70141(15) 0.5153(7) 0.0456(11) Uani 1 1 d .
H2A H 0.1076 0.6706 0.4443 0.055 Uiso 1 1 calc R
H2B H 0.1937 0.7012 0.6650 0.055 Uiso 1 1 calc R
C8 C 0.5611(7) 0.65460(16) 0.6277(7) 0.0438(11) Uani 1 1 d .
C6 C 0.4138(7) 0.70171(16) 0.2729(6) 0.0507(12) Uani 1 1 d .
H6A H 0.3374 0.6708 0.1988 0.061 Uiso 1 1 calc R
H6B H 0.5638 0.7017 0.2674 0.061 Uiso 1 1 calc R
C3 C 0.0644(9) 0.7500 0.4010(9) 0.0498(17) Uani 1 2 d S
H3A H -0.0875 0.7500 0.4057 0.060 Uiso 1 2 calc SR
O1 O 0.6708(6) 0.62699(13) 0.5556(5) 0.0780(11) Uani 1 1 d .
C4 C 0.0527(10) 0.7500 0.1664(10) 0.0618(19) Uani 1 2 d S
H4A H -0.0780 0.7500 0.0458 0.074 Uiso 1 2 calc SR
C5 C 0.2893(10) 0.7500 0.1595(9) 0.0518(17) Uani 1 2 d S
H5A H 0.2820 0.7500 0.0079 0.062 Uiso 1 2 calc SR
N2A N 0.5083(6) 0.49302(13) 0.5927(5) 0.0514(10) Uani 1 1 d .
N1A N 1.1029(6) 0.41425(13) 0.9448(6) 0.0524(10) Uani 1 1 d .
C4A C 1.0630(7) 0.42736(16) 0.7367(7) 0.0530(12) Uani 1 1 d .
H4AA H 1.1692 0.4189 0.6743 0.064 Uiso 1 1 calc R
C1A C 0.7139(7) 0.46545(14) 0.7030(7) 0.0442(11) Uani 1 1 d .
C2A C 0.7491(8) 0.45100(17) 0.9157(7) 0.0565(13) Uani 1 1 d .
H2AB H 0.6440 0.4582 0.9809 0.068 Uiso 1 1 calc R
C5A C 0.8709(7) 0.45285(16) 0.6113(7) 0.0515(12) Uani 1 1 d .
H5AA H 0.8483 0.4613 0.4675 0.062 Uiso 1 1 calc R
C3A C 0.9460(8) 0.42549(17) 1.0274(7) 0.0578(13) Uani 1 1 d .
H3AA H 0.9699 0.4156 1.1699 0.069 Uiso 1 1 calc R

loop_
_atom_site_aniso_label
_atom_site_aniso_U_11
_atom_site_aniso_U_22
_atom_site_aniso_U_33
_atom_site_aniso_U_23
_atom_site_aniso_U_13
_atom_site_aniso_U_12
C1 0.037(2) 0.041(2) 0.031(2) -0.0016(18) 0.0107(18) -0.001(2)
C7 0.026(3) 0.041(3) 0.032(3) 0.000 0.008(2) 0.000
O2 0.096(3) 0.076(2) 0.057(2) 0.0237(19) 0.0392(19) 0.034(2)
C2 0.038(2) 0.047(3) 0.049(3) -0.007(2) 0.011(2) -0.009(2)
C8 0.042(3) 0.044(3) 0.046(3) -0.005(2) 0.015(2) -0.001(2)
C6 0.054(3) 0.062(3) 0.036(2) -0.010(2) 0.016(2) -0.004(2)
C3 0.019(3) 0.068(4) 0.056(4) 0.000 0.006(3) 0.000
O1 0.094(3) 0.081(2) 0.063(2) 0.0024(18) 0.032(2) 0.044(2)
C4 0.035(4) 0.083(5) 0.044(4) 0.000 -0.016(3) 0.000
C5 0.060(4) 0.065(4) 0.022(3) 0.000 0.003(3) 0.000
N2A 0.052(2) 0.049(2) 0.051(2) 0.009(2) 0.016(2) 0.0044(18)
N1A 0.062(3) 0.041(2) 0.049(2) -0.0002(18) 0.0125(19) 0.0073(18)
C4A 0.056(3) 0.049(3) 0.053(3) -0.006(2) 0.017(2) 0.004(2)
C1A 0.049(3) 0.037(2) 0.044(3) 0.007(2) 0.013(2) 0.004(2)
C2A 0.056(3) 0.057(3) 0.054(3) 0.008(2) 0.017(2) 0.008(3)
C5A 0.058(3) 0.048(3) 0.042(3) 0.003(2) 0.010(2) 0.006(2)
C3A 0.065(3) 0.057(3) 0.047(3) 0.002(2) 0.014(3) 0.010(3)

loop_
_atom_type_symbol
_atom_type_description
_atom_type_scat_dispersion_real
_atom_type_scat_dispersion_imag
_atom_type_scat_source
C C 0.0033 0.0016 'International Tables Vol C Tables 4.2.6.8 and 6.1.1.4'
H H 0.0000 0.0000 'International Tables Vol C Tables 4.2.6.8 and 6.1.1.4'
N N 0.0061 0.0033 'International Tables Vol C Tables 4.2.6.8 and 6.1.1.4'
O O 0.0106 0.0060 'International Tables Vol C Tables 4.2.6.8 and 6.1.1.4'

loop_
_geom_angle_atom_site_label_1
_geom_angle_atom_site_label_2
_geom_angle_atom_site_label_3
_geom_angle
_geom_angle_site_symmetry_1
_geom_angle_site_symmetry_3
C8 C1 C6 110.8(3) . .
C8 C1 C2 112.7(3) . .
C6 C1 C2 109.3(3) . .
C8 C1 C7 106.3(3) . .
C6 C1 C7 109.4(3) . .
C2 C1 C7 108.2(3) . .
C1 C7 C1 109.6(4) . 4_575
C3 C2 C1 109.8(3) . .
O1 C8 O2 122.0(4) . .
O1 C8 C1 124.3(4) . .
O2 C8 C1 113.7(4) . .
C1 C6 C5 110.1(4) . .
C4 C3 C2 109.6(3) . 4_575
C4 C3 C2 109.6(3) . .
C2 C3 C2 109.8(5) 4_575 .
C3 C4 C5 109.2(5) . .
C6 C5 C6 109.3(5) 4_575 .
C6 C5 C4 109.8(3) 4_575 .
C6 C5 C4 109.8(3) . .
N2A N2A C1A 112.9(4) 3_666 .
C3A N1A C4A 117.2(4) . .
N1A C4A C5A 122.8(4) . .
C5A C1A C2A 119.3(4) . .
C5A C1A N2A 124.7(4) . .
C2A C1A N2A 116.0(4) . .
C3A C2A C1A 117.6(4) . .
C1A C5A C4A 118.8(4) . .
N1A C3A C2A 124.3(4) . .

loop_
_geom_bond_atom_site_label_1
_geom_bond_atom_site_label_2
_geom_bond_distance
_geom_bond_site_symmetry_2
C1 C8 1.519(6) .
C1 C6 1.520(5) .
C1 C2 1.533(5) .
C1 C7 1.549(5) .
C7 C1 1.549(5) 4_575
O2 C8 1.309(5) .
C2 C3 1.527(5) .
C8 O1 1.203(5) .
C6 C5 1.523(5) .
C3 C4 1.516(8) .
C3 C2 1.527(5) 4_575
C4 C5 1.525(8) .
C5 C6 1.523(5) 4_575
N2A N2A 1.237(6) 3_666
N2A C1A 1.446(5) .
N1A C3A 1.325(5) .
N1A C4A 1.343(5) .
C4A C5A 1.382(6) .
C1A C5A 1.373(5) .
C1A C2A 1.386(6) .
C2A C3A 1.381(6) .
